data_2202613
loop_
_publ_author_name
'Serkan Soylu'
'Murat Ta\;s'
'\"Omer Anda\,c'
'H\"umeyra Bat\?i'
'Nezihe \,Cal\?i\;skan'
'Orhan B\"uy\"ukg\"ung\"or'
N-(3-Chloro-4-Metoxyphenyl)-N'-Hydroxy-2-Oxo-2-Phenylacetamidine

_publ_section_title <i>N</i>-(3-Chloro-4-methoxyphenyl)-<i>N</i>'-hydroxy-2-oxo-2-phenylacetamidine
_journal_issue 10
_journal_name_full 'Acta Crystallographica Section E'
_journal_page_first o1532
_journal_page_last o1534
_journal_paper_doi 10.1107/S1600536803019305
_journal_volume 59
_journal_year 2003
_chemical_formula_moiety 'C15 H13 Cl N2 O3'
_chemical_formula_sum 'C15 H13 Cl N2 O3'
_chemical_formula_weight 304.72
_chemical_name_systematic N-(3-Chloro-4-Metoxyphenyl)-N'-Hydroxy-2-Oxo-2-Phenylacetamidine
_space_group_IT_number 14
_symmetry_cell_setting monoclinic
_symmetry_space_group_name_Hall '-P 2yn'
_symmetry_space_group_name_H-M 'P 1 21/n 1'
_atom_sites_solution_hydrogens geom
_atom_sites_solution_primary direct
_atom_sites_solution_secondary difmap
_audit_creation_method SHELXL-97
_cell_angle_alpha 90.00
_cell_angle_beta 91.553(11)
_cell_angle_gamma 90.00
_cell_formula_units_Z 4
_cell_length_a 5.0135(7)
_cell_length_b 12.7483(11)
_cell_length_c 22.495(3)
_cell_measurement_reflns_used 8473
_cell_measurement_temperature 293(2)
_cell_measurement_theta_max 29.4
_cell_measurement_theta_min 0.0
_cell_volume 1437.2(3)
_computing_cell_refinement X-AREA
_computing_data_collection 'X-AREA (Stoe & Cie, 2001)'
_computing_data_reduction 'X-RED (Stoe & Cie, 2001)'
_computing_molecular_graphics 'ORTEPIII Farrugia (1997)'
_computing_publication_material 'WinGX publication routines (Farrugia, 1999)'
_computing_structure_refinement 'SHELXL97 (Sheldrick, 1997)'
_computing_structure_solution 'SHELXS86 (Sheldrick, 1990)'
_diffrn_ambient_temperature 293(2)
_diffrn_detector_area_resol_mean 6.67
_diffrn_measured_fraction_theta_full 0.998
_diffrn_measured_fraction_theta_max 0.998
_diffrn_measurement_device_type 'STOE IPDS 2 diffractometer'
_diffrn_measurement_method '\f scans'
_diffrn_radiation_monochromator 'plane graphite'
_diffrn_radiation_type MoK\a
_diffrn_radiation_wavelength 0.71073
_diffrn_reflns_av_R_equivalents 0.0584
_diffrn_reflns_av_sigmaI/netI 0.0306
_diffrn_reflns_limit_h_max 5
_diffrn_reflns_limit_h_min -5
_diffrn_reflns_limit_k_max 15
_diffrn_reflns_limit_k_min 0
_diffrn_reflns_limit_l_max 26
_diffrn_reflns_limit_l_min 0
_diffrn_reflns_number 13425
_diffrn_reflns_theta_full 25.00
_diffrn_reflns_theta_max 25.00
_diffrn_reflns_theta_min 1.81
_diffrn_standards_decay_% 0
_diffrn_standards_interval_count 0
_diffrn_standards_number 0
_exptl_absorpt_coefficient_mu 0.277
_exptl_absorpt_correction_type none
_exptl_crystal_colour Yellow
_exptl_crystal_density_diffrn 1.408
_exptl_crystal_density_method 'not measured'
_exptl_crystal_description Prismatic
_exptl_crystal_F_000 632
_exptl_crystal_size_max 0.450
_exptl_crystal_size_mid 0.323
_exptl_crystal_size_min 0.300
_refine_diff_density_max 0.184
_refine_diff_density_min -0.253
_refine_ls_extinction_coef 0.0186(18)
_refine_ls_extinction_expression Fc^*^=kFc[1+0.001xFc^2^\l^3^/sin(2\q)]^-1/4^
_refine_ls_extinction_method SHELXL
_refine_ls_goodness_of_fit_ref 0.834
_refine_ls_hydrogen_treatment mixed
_refine_ls_matrix_type full
_refine_ls_number_parameters 199
_refine_ls_number_reflns 2518
_refine_ls_number_restraints 0
_refine_ls_restrained_S_all 0.834
_refine_ls_R_factor_all 0.0506
_refine_ls_R_factor_gt 0.0321
_refine_ls_shift/su_max 0.001
_refine_ls_shift/su_mean 0.000
_refine_ls_structure_factor_coef Fsqd
_refine_ls_weighting_details 'calc w=  1/[\s^2^(Fo^2^)+(0.0496P)^2^+0.0000P] where P = (Fo^2^+2Fc^2^)/3'
_refine_ls_weighting_scheme calc
_refine_ls_wR_factor_gt 0.0746
_refine_ls_wR_factor_ref 0.0780
_reflns_number_gt 1622
_reflns_number_total 2518
_reflns_threshold_expression >2\s(I)
_cod_data_source_file dn6088.cif
_cod_data_source_block I
_cod_original_sg_symbol_H-M 'P 21/n'
_cod_database_code 2202613
_cod_database_fobs_code 2202613

loop_
_symmetry_equiv_pos_as_xyz
'x, y, z'
'-x+1/2, y+1/2, -z+1/2'
'-x, -y, -z'
'x-1/2, -y-1/2, z-1/2'

loop_
_atom_site_label
_atom_site_fract_x
_atom_site_fract_y
_atom_site_fract_z
_atom_site_U_iso_or_equiv
_atom_site_adp_type
_atom_site_calc_flag
_atom_site_refinement_flags
_atom_site_occupancy
_atom_site_disorder_assembly
_atom_site_disorder_group
_atom_site_type_symbol
Cl1 0.69421(12) -0.15629(4) 0.43901(2) 0.0781(2) Uani d . 1 . . Cl
N1 0.9099(3) 0.41217(11) 0.46202(6) 0.0579(4) Uani d . 1 . . N
N2 0.7825(4) 0.23863(12) 0.45033(7) 0.0680(5) Uani d . 1 . . N
H2 0.840(4) 0.2296(15) 0.4865(8) 0.064(6) Uiso d . 1 . . H
O1 0.9555(3) 0.37877(11) 0.52101(5) 0.0773(5) Uani d . 1 . . O
H1 1.011(5) 0.4377(19) 0.5375(10) 0.097(8) Uiso d . 1 . . H
O2 0.8931(3) 0.29677(10) 0.32932(5) 0.0679(4) Uani d . 1 . . O
O3 0.2805(3) -0.11178(11) 0.35323(7) 0.0809(4) Uani d . 1 . . O
C1 0.8215(4) 0.33674(13) 0.42937(7) 0.0508(4) Uani d . 1 . . C
C2 0.8134(3) 0.36147(13) 0.36408(7) 0.0493(4) Uani d . 1 . . C
C3 0.7225(3) 0.46689(12) 0.34497(7) 0.0457(4) Uani d . 1 . . C
C4 0.8267(4) 0.50897(15) 0.29375(8) 0.0612(5) Uani d . 1 . . C
H4 0.9524 0.4715 0.2728 0.073 Uiso calc R 1 . . H
C5 0.7446(4) 0.60605(16) 0.27386(9) 0.0695(5) Uani d . 1 . . C
H5 0.8169 0.6342 0.2397 0.083 Uiso calc R 1 . . H
C6 0.5594(4) 0.66095(15) 0.30358(9) 0.0679(5) Uani d . 1 . . C
H6 0.5047 0.7265 0.2898 0.082 Uiso calc R 1 . . H
C7 0.4522(4) 0.61993(15) 0.35414(9) 0.0659(5) Uani d . 1 . . C
H7 0.3238 0.6576 0.3742 0.079 Uiso calc R 1 . . H
C8 0.5339(4) 0.52323(13) 0.37526(8) 0.0563(5) Uani d . 1 . . C
H8 0.4623 0.4961 0.4097 0.068 Uiso calc R 1 . . H
C9 0.6460(4) 0.15384(13) 0.42296(7) 0.0533(4) Uani d . 1 . . C
C10 0.7237(4) 0.05395(13) 0.43978(7) 0.0601(5) Uani d . 1 . . C
H10 0.8650 0.0451 0.4670 0.072 Uiso calc R 1 . . H
C11 0.5945(4) -0.03202(13) 0.41673(8) 0.0544(4) Uani d . 1 . . C
C12 0.3907(4) -0.02134(13) 0.37503(8) 0.0566(5) Uani d . 1 . . C
C13 0.3121(4) 0.07904(15) 0.35892(9) 0.0623(5) Uani d . 1 . . C
H13 0.1729 0.0883 0.3313 0.075 Uiso calc R 1 . . H
C14 0.4385(4) 0.16540(14) 0.38356(8) 0.0580(5) Uani d . 1 . . C
H14 0.3808 0.2324 0.3730 0.070 Uiso calc R 1 . . H
C15 0.0787(4) -0.10418(18) 0.30851(10) 0.0833(7) Uani d . 1 . . C
H15A 0.0177 -0.1732 0.2978 0.100 Uiso calc R 1 . . H
H15B 0.1487 -0.0702 0.2742 0.100 Uiso calc R 1 . . H
H15C -0.0677 -0.0640 0.3231 0.100 Uiso calc R 1 . . H

loop_
_atom_site_aniso_label
_atom_site_aniso_U_11
_atom_site_aniso_U_22
_atom_site_aniso_U_33
_atom_site_aniso_U_12
_atom_site_aniso_U_13
_atom_site_aniso_U_23
Cl1 0.1154(5) 0.0411(3) 0.0771(3) 0.0000(3) -0.0111(3) 0.0066(2)
N1 0.0904(11) 0.0443(8) 0.0386(7) -0.0031(8) -0.0064(7) -0.0005(6)
N2 0.1107(14) 0.0410(9) 0.0512(9) -0.0095(8) -0.0185(9) 0.0033(7)
O1 0.1349(14) 0.0497(8) 0.0460(7) -0.0147(8) -0.0182(7) 0.0029(6)
O2 0.0973(10) 0.0518(7) 0.0549(7) 0.0142(7) 0.0083(7) -0.0111(6)
O3 0.0769(9) 0.0536(8) 0.1110(11) -0.0122(7) -0.0182(8) -0.0094(8)
C1 0.0670(11) 0.0374(9) 0.0477(9) 0.0014(8) -0.0024(8) -0.0017(7)
C2 0.0588(11) 0.0427(10) 0.0462(9) -0.0016(8) -0.0010(8) -0.0061(7)
C3 0.0554(10) 0.0409(9) 0.0406(8) -0.0020(7) -0.0010(7) -0.0023(7)
C4 0.0716(12) 0.0607(12) 0.0519(10) 0.0010(9) 0.0109(9) 0.0018(9)
C5 0.0883(15) 0.0592(13) 0.0614(11) -0.0045(11) 0.0090(10) 0.0169(10)
C6 0.0866(14) 0.0453(10) 0.0715(13) 0.0024(10) -0.0070(11) 0.0092(10)
C7 0.0757(13) 0.0516(11) 0.0706(12) 0.0132(10) 0.0052(10) -0.0030(9)
C8 0.0671(12) 0.0495(11) 0.0525(10) 0.0035(9) 0.0085(9) 0.0019(8)
C9 0.0716(12) 0.0398(9) 0.0485(9) -0.0027(9) 0.0006(8) -0.0020(8)
C10 0.0833(13) 0.0456(10) 0.0507(10) -0.0001(9) -0.0119(9) 0.0021(8)
C11 0.0715(12) 0.0392(10) 0.0527(10) 0.0004(8) 0.0043(9) 0.0013(8)
C12 0.0568(11) 0.0459(11) 0.0674(11) -0.0065(8) 0.0066(9) -0.0061(8)
C13 0.0532(11) 0.0557(11) 0.0776(13) 0.0009(9) -0.0060(9) -0.0005(10)
C14 0.0618(12) 0.0444(10) 0.0678(11) 0.0049(9) 0.0018(9) 0.0028(9)
C15 0.0663(13) 0.0827(16) 0.1004(16) -0.0163(12) -0.0073(12) -0.0158(13)

loop_
_atom_type_symbol
_atom_type_description
_atom_type_scat_dispersion_real
_atom_type_scat_dispersion_imag
_atom_type_scat_source
C C 0.0033 0.0016 'International Tables Vol C Tables 4.2.6.8 and 6.1.1.4'
H H 0.0000 0.0000 'International Tables Vol C Tables 4.2.6.8 and 6.1.1.4'
Cl Cl 0.1484 0.1585 'International Tables Vol C Tables 4.2.6.8 and 6.1.1.4'
N N 0.0061 0.0033 'International Tables Vol C Tables 4.2.6.8 and 6.1.1.4'
O O 0.0106 0.0060 'International Tables Vol C Tables 4.2.6.8 and 6.1.1.4'

loop_
_geom_angle_atom_site_label_1
_geom_angle_atom_site_label_2
_geom_angle_atom_site_label_3
_geom_angle
_geom_angle_publ_flag
C1 N1 O1 111.00(14) yes
C1 N2 C9 128.97(16) yes
C1 N2 H2 113.8(13) ?
C9 N2 H2 117.1(13) ?
N1 O1 H1 100.4(15) ?
C12 O3 C15 118.30(17) ?
N1 C1 N2 123.02(15) yes
N1 C1 C2 113.75(15) yes
N2 C1 C2 122.32(15) yes
O2 C2 C3 122.37(15) yes
O2 C2 C1 119.18(15) yes
C3 C2 C1 118.36(14) yes
C8 C3 C4 119.15(16) ?
C8 C3 C2 122.58(15) yes
C4 C3 C2 118.25(16) yes
C5 C4 C3 120.17(18) ?
C5 C4 H4 119.9 ?
C3 C4 H4 119.9 ?
C6 C5 C4 120.52(18) ?
C6 C5 H5 119.7 ?
C4 C5 H5 119.7 ?
C5 C6 C7 120.05(18) ?
C5 C6 H6 120.0 ?
C7 C6 H6 120.0 ?
C6 C7 C8 120.39(19) ?
C6 C7 H7 119.8 ?
C8 C7 H7 119.8 ?
C7 C8 C3 119.70(17) ?
C7 C8 H8 120.2 ?
C3 C8 H8 120.2 ?
C14 C9 C10 119.01(16) ?
C14 C9 N2 123.78(16) yes
C10 C9 N2 117.15(16) yes
C11 C10 C9 120.48(17) ?
C11 C10 H10 119.8 ?
C9 C10 H10 119.8 ?
C10 C11 C12 120.99(16) ?
C10 C11 Cl1 119.55(14) yes
C12 C11 Cl1 119.44(13) yes
O3 C12 C11 116.61(16) yes
O3 C12 C13 125.28(18) yes
C11 C12 C13 118.11(16) ?
C14 C13 C12 120.55(18) ?
C14 C13 H13 119.7 ?
C12 C13 H13 119.7 ?
C9 C14 C13 120.78(17) ?
C9 C14 H14 119.6 ?
C13 C14 H14 119.6 ?
O3 C15 H15A 109.5 ?
O3 C15 H15B 109.5 ?
H15A C15 H15B 109.5 ?
O3 C15 H15C 109.5 ?
H15A C15 H15C 109.5 ?
H15B C15 H15C 109.5 ?

loop_
_geom_bond_atom_site_label_1
_geom_bond_atom_site_label_2
_geom_bond_site_symmetry_2
_geom_bond_distance
_geom_bond_publ_flag
Cl1 C11 . 1.7313(17) yes
N1 C1 . 1.282(2) yes
N1 O1 . 1.4063(17) yes
N2 C1 . 1.353(2) yes
N2 C9 . 1.412(2) yes
N2 H2 . 0.865(18) ?
O1 H1 . 0.88(2) ?
O2 C2 . 1.2117(19) yes
O3 C12 . 1.364(2) yes
O3 C15 . 1.411(2) yes
C1 C2 . 1.502(2) yes
C2 C3 . 1.479(2) yes
C3 C8 . 1.382(2) yes
C3 C4 . 1.386(2) yes
C4 C5 . 1.375(3) ?
C4 H4 . 0.9300 ?
C5 C6 . 1.354(3) ?
C5 H5 . 0.9300 ?
C6 C7 . 1.374(3) ?
C6 H6 . 0.9300 ?
C7 C8 . 1.379(2) ?
C7 H7 . 0.9300 ?
C8 H8 . 0.9300 ?
C9 C14 . 1.356(2) yes
C9 C10 . 1.382(2) yes
C10 C11 . 1.368(2) ?
C10 H10 . 0.9300 ?
C11 C12 . 1.375(3) ?
C12 C13 . 1.384(2) ?
C13 C14 . 1.379(2) ?
C13 H13 . 0.9300 ?
C14 H14 . 0.9300 ?
C15 H15A . 0.9600 ?
C15 H15B . 0.9600 ?
C15 H15C . 0.9600 ?

loop_
_geom_hbond_atom_site_label_D
_geom_hbond_atom_site_label_H
_geom_hbond_atom_site_label_A
_geom_hbond_site_symmetry_A
_geom_hbond_distance_DH
_geom_hbond_distance_HA
_geom_hbond_distance_DA
_geom_hbond_angle_DHA
O1 H1 N1 3_766 0.88(2) 1.95(2) 2.773(2) 154(2)
N2 H2 Cl1 3_756 0.865(18) 2.985(18) 3.7186(18) 143.9(15)

loop_
_geom_torsion_atom_site_label_1
_geom_torsion_atom_site_label_2
_geom_torsion_atom_site_label_3
_geom_torsion_atom_site_label_4
_geom_torsion
_geom_torsion_publ_flag
O1 N1 C1 N2 -0.7(3) ?
O1 N1 C1 C2 -169.97(14) yes
C9 N2 C1 N1 167.99(19) yes
C9 N2 C1 C2 -23.6(3) yes
N1 C1 C2 O2 135.41(18) ?
N2 C1 C2 O2 -34.0(3) yes
N1 C1 C2 C3 -41.1(2) yes
N2 C1 C2 C3 149.54(18) yes
O2 C2 C3 C8 151.55(18) yes
C1 C2 C3 C8 -32.1(2) ?
O2 C2 C3 C4 -26.7(3) yes
C1 C2 C3 C4 149.63(16) ?
C8 C3 C4 C5 0.6(3) ?
C2 C3 C4 C5 178.98(16) ?
C3 C4 C5 C6 -0.8(3) ?
C4 C5 C6 C7 0.1(3) ?
C5 C6 C7 C8 0.6(3) ?
C6 C7 C8 C3 -0.7(3) ?
C4 C3 C8 C7 0.1(3) ?
C2 C3 C8 C7 -178.17(17) ?
C1 N2 C9 C14 -29.5(3) yes
C1 N2 C9 C10 153.3(2) yes
C14 C9 C10 C11 0.4(3) ?
N2 C9 C10 C11 177.70(18) ?
C9 C10 C11 C12 2.1(3) ?
C9 C10 C11 Cl1 -179.49(14) ?
C15 O3 C12 C11 -177.34(18) ?
C15 O3 C12 C13 3.3(3) ?
C10 C11 C12 O3 177.81(17) ?
Cl1 C11 C12 O3 -0.6(2) yes
C10 C11 C12 C13 -2.8(3) ?
Cl1 C11 C12 C13 178.82(15) ?
O3 C12 C13 C14 -179.66(18) ?
C11 C12 C13 C14 1.0(3) ?
C10 C9 C14 C13 -2.2(3) ?
N2 C9 C14 C13 -179.30(18) ?
C12 C13 C14 C9 1.5(3) ?

loop_
_cod_related_entry_id
_cod_related_entry_database
_cod_related_entry_code
1 ChemSpider 21131431
